data_4032109
loop_
_publ_author_name
'Zhu, Chongwei'
'Rives, Arnaud'
'Duhayon, Carine'
'Maraval, Val\'erie'
'Chauvin, Remi'

_publ_section_title
;
 Lipidic Carbo-benzenes: Molecular Probes of Magnetic Anisotropy and
 Stacking Properties of \a-Graphyne.
;
_journal_issue 2
_journal_name_full 'The Journal of organic chemistry'
_journal_page_first 925
_journal_page_last 935
_journal_paper_doi 10.1021/acs.joc.6b02397
_journal_volume 82
_journal_year 2017
_chemical_formula_moiety 'C50 H38, C H2 Cl2 '
_chemical_formula_sum 'C51 H40 Cl2'
_chemical_formula_weight 723.78
_space_group_IT_number 2
_symmetry_cell_setting triclinic
_symmetry_space_group_name_Hall '-P 1'
_symmetry_space_group_name_H-M 'P -1'
_atom_sites_solution_hydrogens difmap
_atom_sites_solution_primary other
_cell_angle_alpha 77.832(3)
_cell_angle_beta 75.363(3)
_cell_angle_gamma 85.051(3)
_cell_formula_units_Z 4
_cell_length_a 13.0609(14)
_cell_length_b 14.0494(16)
_cell_length_c 22.454(3)
_cell_measurement_reflns_used 9982
_cell_measurement_temperature 100
_cell_measurement_theta_max 24
_cell_measurement_theta_min 2
_cell_volume 3894.6(8)
_computing_cell_refinement 'Apex2 (Bruker AXS, 2006)'
_computing_data_collection 'Apex2 (Bruker AXS, 2006)'
_computing_data_reduction 'Apex2 (Bruker AXS, 2006)'
_computing_molecular_graphics 'CAMERON (Watkin et al., 1996)'
_computing_publication_material 'CRYSTALS (Betteridge et al., 2003)'
_computing_structure_refinement 'CRYSTALS (Betteridge et al., 2003)'
_computing_structure_solution 'Superflip (Palatinus & Chapuis, 2007)'
_diffrn_ambient_temperature 100
_diffrn_measured_fraction_theta_full 0.996
_diffrn_measured_fraction_theta_max 0.978
_diffrn_measurement_device Area
_diffrn_measurement_device_type 'Bruker Kappa Apex2'
_diffrn_measurement_method '\f & \w scans'
_diffrn_radiation_monochromator graphite
_diffrn_radiation_type 'Mo K\a'
_diffrn_radiation_wavelength 0.71073
_diffrn_reflns_av_R_equivalents 0.075
_diffrn_reflns_limit_h_max 15
_diffrn_reflns_limit_h_min -15
_diffrn_reflns_limit_k_max 16
_diffrn_reflns_limit_k_min -16
_diffrn_reflns_limit_l_max 25
_diffrn_reflns_limit_l_min -26
_diffrn_reflns_number 109361
_diffrn_reflns_theta_full 23.647
_diffrn_reflns_theta_max 24.378
_diffrn_reflns_theta_min 0.956
_diffrn_standards_number 0
_exptl_absorpt_coefficient_mu 0.202
_exptl_absorpt_correction_T_max 0.97
_exptl_absorpt_correction_T_min 0.91
_exptl_absorpt_correction_type multi-scan
_exptl_absorpt_process_details 'SADABS (Siemens, 1996)'
_exptl_crystal_colour red
_exptl_crystal_density_diffrn 1.234
_exptl_crystal_density_method 'not measured'
_exptl_crystal_description block
_exptl_crystal_F_000 1520
_exptl_crystal_size_max 0.200
_exptl_crystal_size_mid 0.150
_exptl_crystal_size_min 0.150
_refine_diff_density_max 0.57
_refine_diff_density_min -0.43
_refine_ls_extinction_method None
_refine_ls_goodness_of_fit_ref 1.0900
_refine_ls_hydrogen_treatment constr
_refine_ls_matrix_type full
_refine_ls_number_parameters 955
_refine_ls_number_reflns 9607
_refine_ls_number_restraints 0
_refine_ls_R_factor_all 0.0907
_refine_ls_R_factor_gt 0.0672
_refine_ls_shift/su_max 0.0009103
_refine_ls_shift/su_mean 0.0000321
_refine_ls_structure_factor_coef F
_refine_ls_weighting_details
;
 Method, part 1, Chebychev polynomial, (Watkin, 1994, Prince, 1982) 
 [weight] = 1.0/[A~0~*T~0~(x)+A~1~*T~1~(x) ... +A~n-1~]*T~n-1~(x)] 
 where A~i~ are the Chebychev coefficients listed below and x= Fcalc/Fmax 
 Method = Robust Weighting (Prince, 1982) 
 W = [weight] * [1-(deltaF/6*sigmaF)^2^]^2^ 
 A~i~ are: 
 0.246 0.281 0.860E-01 
;
_refine_ls_weighting_scheme calc
_refine_ls_wR_factor_all 0.1223
_refine_ls_wR_factor_gt 0.0639
_refine_ls_wR_factor_ref 0.0603
_reflns_limit_h_max 15
_reflns_limit_h_min -14
_reflns_limit_k_max 16
_reflns_limit_k_min -15
_reflns_limit_l_max 26
_reflns_limit_l_min 0
_reflns_number_gt 10170
_reflns_number_total 12499
_reflns_threshold_expression I>2.0\s(I)
_oxford_refine_ls_r_factor_ref 0.0620
_oxford_reflns_number_all 12438
_oxford_reflns_threshold_expression_ref I>2.6\s(I)
_cod_data_source_file jo6b02397_si_002.cif
_cod_data_source_block cpd-10b
_cod_depositor_comments
;
The following automatic conversions were performed:

'_atom_sites_solution_primary' value 'Other' changed to 'other'
according to
/usr/data/users/saulius/crontab/automatic-downloads/rss-feeds/ACS/lib/dictionaries/cif_core.dic
dictionary named 'cif_core.dic' version 2.4.2 from 2011-04-26.

Automatic conversion script
Id: cif_fix_values 4268 2015-11-12 08:31:59Z antanas 

 Adding full bibliography for 4032109--4032117.cif.
;
_cod_original_cell_volume 3894.6(4)
_cod_original_sg_symbol_Hall '-P 1 '
_cod_original_sg_symbol_H-M 'P -1 '
_cod_database_code 4032109

loop_
_symmetry_equiv_pos_as_xyz
x,y,z
-x,-y,-z

loop_
_atom_site_label
_atom_site_type_symbol
_atom_site_fract_x
_atom_site_fract_y
_atom_site_fract_z
_atom_site_U_iso_or_equiv
_atom_site_occupancy
_atom_site_adp_type
_atom_site_refinement_flags_posn
C1 C 1.2691(2) -0.06444(19) 0.18273(13) 0.0219 1.0000 Uani .
C2 C 1.2034(2) -0.1276(2) 0.22926(14) 0.0236 1.0000 Uani .
C3 C 1.1415(2) -0.1795(2) 0.27114(14) 0.0258 1.0000 Uani .
C4 C 1.0710(2) -0.2373(2) 0.31840(13) 0.0254 1.0000 Uani .
C5 C 1.1009(2) -0.3330(2) 0.33819(13) 0.0246 1.0000 Uani .
C6 C 1.1261(2) -0.4186(2) 0.35448(13) 0.0252 1.0000 Uani .
C7 C 1.1551(2) -0.51598(19) 0.36999(13) 0.0224 1.0000 Uani .
C8 C 1.2580(2) -0.54458(19) 0.34367(13) 0.0243 1.0000 Uani .
C9 C 1.3491(2) -0.5670(2) 0.31826(13) 0.0250 1.0000 Uani .
C10 C 1.4499(2) -0.5954(2) 0.29202(14) 0.0278 1.0000 Uani .
C11 C 1.5214(2) -0.5330(2) 0.24922(14) 0.0267 1.0000 Uani .
C12 C 1.5863(2) -0.4808(2) 0.21048(13) 0.0252 1.0000 Uani .
C13 C 1.6595(2) -0.4211(2) 0.16634(13) 0.0232 1.0000 Uani .
C14 C 1.6283(2) -0.3254(2) 0.14542(13) 0.0229 1.0000 Uani .
C15 C 1.5992(2) -0.2413(2) 0.12785(13) 0.0235 1.0000 Uani .
C16 C 1.5645(2) -0.1468(2) 0.10876(13) 0.0219 1.0000 Uani .
C17 C 1.4618(2) -0.1197(2) 0.13432(13) 0.0229 1.0000 Uani .
C18 C 1.3696(2) -0.09393(19) 0.15704(13) 0.0232 1.0000 Uani .
C19 C 1.2260(2) 0.03738(19) 0.16324(13) 0.0238 1.0000 Uani .
C20 C 1.3046(2) 0.1077(2) 0.11622(13) 0.0243 1.0000 Uani .
C21 C 1.2506(2) 0.20745(19) 0.10081(13) 0.0249 1.0000 Uani .
C22 C 1.3255(2) 0.2833(2) 0.05569(14) 0.0277 1.0000 Uani .
C23 C 1.2675(2) 0.38102(19) 0.04199(13) 0.0246 1.0000 Uani .
C24 C 1.3370(2) 0.46024(19) -0.00309(13) 0.0232 1.0000 Uani .
C25 C 1.2792(2) 0.5592(2) -0.01315(15) 0.0300 1.0000 Uani .
C26 C 1.3516(3) 0.6379(2) -0.05837(16) 0.0383 1.0000 Uani .
C27 C 0.9647(2) -0.1985(2) 0.34516(14) 0.0266 1.0000 Uani .
C28 C 0.9045(2) -0.2490(2) 0.40121(15) 0.0322 1.0000 Uani .
C29 C 0.8050(3) -0.2138(2) 0.42713(16) 0.0370 1.0000 Uani .
C30 C 0.7634(3) -0.1287(2) 0.39624(16) 0.0374 1.0000 Uani .
C31 C 0.8243(2) -0.0767(2) 0.34102(15) 0.0311 1.0000 Uani .
C32 C 0.9247(2) -0.1108(2) 0.31659(14) 0.0270 1.0000 Uani .
C33 C 1.0774(2) -0.58702(19) 0.41130(13) 0.0219 1.0000 Uani .
C34 C 1.1008(2) -0.6866(2) 0.41757(14) 0.0287 1.0000 Uani .
C35 C 1.0265(2) -0.7534(2) 0.45358(14) 0.0315 1.0000 Uani .
C36 C 0.9286(2) -0.7212(2) 0.48507(14) 0.0296 1.0000 Uani .
C37 C 0.9049(2) -0.6227(2) 0.47972(15) 0.0338 1.0000 Uani .
C38 C 0.9785(2) -0.5558(2) 0.44275(14) 0.0289 1.0000 Uani .
C39 C 1.7680(2) -0.4586(2) 0.14247(13) 0.0222 1.0000 Uani .
C40 C 1.7991(2) -0.5544(2) 0.16468(14) 0.0297 1.0000 Uani .
C41 C 1.8997(3) -0.5886(2) 0.14230(15) 0.0360 1.0000 Uani .
C42 C 1.9731(3) -0.5291(2) 0.09766(15) 0.0376 1.0000 Uani .
C43 C 1.9433(2) -0.4337(2) 0.07523(15) 0.0360 1.0000 Uani .
C44 C 1.8418(2) -0.3992(2) 0.09754(14) 0.0275 1.0000 Uani .
C45 C 1.6366(2) -0.0755(2) 0.06260(13) 0.0224 1.0000 Uani .
C46 C 1.7407(2) -0.1025(2) 0.03781(13) 0.0271 1.0000 Uani .
C47 C 1.8085(2) -0.0355(2) -0.00519(14) 0.0312 1.0000 Uani .
C48 C 1.7721(2) 0.0586(2) -0.02416(14) 0.0313 1.0000 Uani .
C49 C 1.6689(3) 0.0863(2) 0.00023(15) 0.0327 1.0000 Uani .
C50 C 1.6007(2) 0.0201(2) 0.04351(13) 0.0273 1.0000 Uani .
C51 C 0.8436(2) 0.51025(19) 0.30137(13) 0.0222 1.0000 Uani .
C52 C 0.7762(2) 0.4448(2) 0.34398(14) 0.0250 1.0000 Uani .
C53 C 0.7131(2) 0.3905(2) 0.38428(14) 0.0260 1.0000 Uani .
C54 C 0.6447(2) 0.33013(19) 0.43184(13) 0.0236 1.0000 Uani .
C55 C 0.6790(2) 0.2371(2) 0.45268(14) 0.0265 1.0000 Uani .
C56 C 0.7076(2) 0.1527(2) 0.47127(13) 0.0250 1.0000 Uani .
C57 C 0.7410(2) 0.0581(2) 0.49060(13) 0.0254 1.0000 Uani .
C58 C 0.8439(2) 0.03060(19) 0.46505(13) 0.0251 1.0000 Uani .
C59 C 0.9353(2) 0.00923(19) 0.43966(13) 0.0239 1.0000 Uani .
C60 C 1.0369(2) -0.0173(2) 0.41278(13) 0.0246 1.0000 Uani .
C61 C 1.1070(2) 0.0454(2) 0.36912(13) 0.0236 1.0000 Uani .
C62 C 1.1704(2) 0.0998(2) 0.33128(13) 0.0244 1.0000 Uani .
C63 C 1.2434(2) 0.16240(19) 0.28811(13) 0.0215 1.0000 Uani .
C64 C 1.2097(2) 0.2563(2) 0.26725(13) 0.0249 1.0000 Uani .
C65 C 1.1781(2) 0.3397(2) 0.24872(13) 0.0238 1.0000 Uani .
C66 C 1.1425(2) 0.4343(2) 0.23056(13) 0.0230 1.0000 Uani .
C67 C 1.0384(2) 0.4588(2) 0.25424(13) 0.0234 1.0000 Uani .
C68 C 0.9461(2) 0.4827(2) 0.27640(13) 0.0250 1.0000 Uani .
C69 C 0.8015(2) 0.6136(2) 0.28349(14) 0.0297 1.0000 Uani .
C70 C 0.8786(2) 0.6814(2) 0.23367(14) 0.0266 1.0000 Uani .
C71 C 0.8243(2) 0.7803(2) 0.21602(14) 0.0271 1.0000 Uani .
C72 C 0.8989(2) 0.8545(2) 0.16917(14) 0.0284 1.0000 Uani .
C73 C 0.8465(2) 0.9560(2) 0.15962(14) 0.0284 1.0000 Uani .
C74 C 0.9161(2) 1.0324(2) 0.11332(14) 0.0281 1.0000 Uani .
C75 C 0.8607(2) 1.1326(2) 0.10159(15) 0.0314 1.0000 Uani .
C76 C 0.9317(3) 1.2075(2) 0.05132(16) 0.0398 1.0000 Uani .
C77 C 0.5379(2) 0.3661(2) 0.45966(13) 0.0250 1.0000 Uani .
C78 C 0.4911(2) 0.4494(2) 0.43001(14) 0.0278 1.0000 Uani .
C79 C 0.3918(3) 0.4825(2) 0.45801(15) 0.0332 1.0000 Uani .
C80 C 0.3389(2) 0.4355(2) 0.51670(15) 0.0345 1.0000 Uani .
C81 C 0.3862(2) 0.3543(2) 0.54802(15) 0.0336 1.0000 Uani .
C82 C 0.4844(2) 0.3190(2) 0.51967(14) 0.0294 1.0000 Uani .
C83 C 0.6658(2) -0.0131(2) 0.53447(13) 0.0241 1.0000 Uani .
C84 C 0.5602(2) 0.0145(2) 0.55722(14) 0.0298 1.0000 Uani .
C85 C 0.4882(2) -0.0554(2) 0.59443(15) 0.0346 1.0000 Uani .
C86 C 0.5203(2) -0.1504(2) 0.60859(14) 0.0284 1.0000 Uani .
C87 C 0.6247(2) -0.1779(2) 0.58684(14) 0.0309 1.0000 Uani .
C88 C 0.6972(2) -0.1095(2) 0.55078(14) 0.0288 1.0000 Uani .
C89 C 1.3535(2) 0.1287(2) 0.26576(13) 0.0241 1.0000 Uani .
C90 C 1.3852(2) 0.0311(2) 0.28347(15) 0.0308 1.0000 Uani .
C91 C 1.4889(3) 0.0004(2) 0.26183(16) 0.0400 1.0000 Uani .
C92 C 1.5625(3) 0.0652(3) 0.22323(17) 0.0425 1.0000 Uani .
C93 C 1.5322(3) 0.1622(2) 0.20616(16) 0.0374 1.0000 Uani .
C94 C 1.4288(2) 0.1932(2) 0.22700(14) 0.0303 1.0000 Uani .
C95 C 1.2160(2) 0.5089(2) 0.18979(13) 0.0231 1.0000 Uani .
C96 C 1.3204(2) 0.4830(2) 0.16350(13) 0.0281 1.0000 Uani .
C97 C 1.3900(2) 0.5539(2) 0.12730(14) 0.0325 1.0000 Uani .
C98 C 1.3575(3) 0.6502(2) 0.11659(14) 0.0341 1.0000 Uani .
C99 C 1.2538(3) 0.6767(2) 0.14198(15) 0.0369 1.0000 Uani .
C100 C 1.1833(3) 0.6063(2) 0.17802(14) 0.0316 1.0000 Uani .
C101 C 1.3857(3) -0.2758(3) 0.30964(17) 0.0477 1.0000 Uani .
C102 C 0.8792(3) 0.2055(3) 0.29697(17) 0.0430 1.0000 Uani .
Cl1 Cl 1.31708(7) -0.23176(6) 0.37783(4) 0.0458 1.0000 Uani .
Cl2 Cl 1.52115(7) -0.29177(7) 0.30530(4) 0.0468 1.0000 Uani .
Cl3 Cl 0.97655(6) 0.15995(6) 0.23885(4) 0.0379 1.0000 Uani .
Cl4 Cl 0.75190(7) 0.20106(6) 0.28503(4) 0.0424 1.0000 Uani .
H101 H 1.4746 -0.6631 0.3039 0.0354 1.0000 Uiso R
H191 H 1.1669 0.0321 0.1440 0.0306 1.0000 Uiso R
H192 H 1.1962 0.0654 0.2012 0.0311 1.0000 Uiso R
H201 H 1.3317 0.0814 0.0769 0.0321 1.0000 Uiso R
H202 H 1.3643 0.1142 0.1350 0.0327 1.0000 Uiso R
H211 H 1.1919 0.2010 0.0811 0.0323 1.0000 Uiso R
H212 H 1.2207 0.2309 0.1402 0.0321 1.0000 Uiso R
H221 H 1.3610 0.2603 0.0162 0.0351 1.0000 Uiso R
H222 H 1.3841 0.2911 0.0743 0.0352 1.0000 Uiso R
H231 H 1.2097 0.3705 0.0231 0.0328 1.0000 Uiso R
H232 H 1.2342 0.4013 0.0832 0.0320 1.0000 Uiso R
H241 H 1.3641 0.4402 -0.0444 0.0316 1.0000 Uiso R
H242 H 1.3989 0.4678 0.0136 0.0312 1.0000 Uiso R
H251 H 1.2193 0.5538 -0.0314 0.0390 1.0000 Uiso R
H252 H 1.2506 0.5793 0.0277 0.0392 1.0000 Uiso R
H263 H 1.3107 0.6976 -0.0650 0.0597 1.0000 Uiso R
H262 H 1.3793 0.6184 -0.0978 0.0595 1.0000 Uiso R
H261 H 1.4090 0.6471 -0.0415 0.0601 1.0000 Uiso R
H281 H 0.9335 -0.3108 0.4218 0.0393 1.0000 Uiso R
H291 H 0.7643 -0.2481 0.4671 0.0475 1.0000 Uiso R
H301 H 0.6935 -0.1056 0.4129 0.0466 1.0000 Uiso R
H311 H 0.7976 -0.0179 0.3198 0.0422 1.0000 Uiso R
H321 H 0.9674 -0.0742 0.2792 0.0350 1.0000 Uiso R
H341 H 1.1691 -0.7090 0.3970 0.0360 1.0000 Uiso R
H351 H 1.0435 -0.8221 0.4565 0.0396 1.0000 Uiso R
H361 H 0.8777 -0.7667 0.5109 0.0363 1.0000 Uiso R
H371 H 0.8381 -0.5996 0.5014 0.0433 1.0000 Uiso R
H381 H 0.9624 -0.4878 0.4384 0.0364 1.0000 Uiso R
H401 H 1.7501 -0.5957 0.1958 0.0374 1.0000 Uiso R
H411 H 1.9186 -0.6546 0.1580 0.0455 1.0000 Uiso R
H421 H 2.0429 -0.5533 0.0822 0.0455 1.0000 Uiso R
H431 H 1.9913 -0.3923 0.0448 0.0432 1.0000 Uiso R
H441 H 1.8202 -0.3345 0.0827 0.0340 1.0000 Uiso R
H461 H 1.7668 -0.1678 0.0498 0.0342 1.0000 Uiso R
H471 H 1.8802 -0.0545 -0.0218 0.0396 1.0000 Uiso R
H481 H 1.8177 0.1032 -0.0534 0.0392 1.0000 Uiso R
H491 H 1.6436 0.1504 -0.0120 0.0411 1.0000 Uiso R
H501 H 1.5297 0.0389 0.0600 0.0334 1.0000 Uiso R
H601 H 1.0631 -0.0842 0.4248 0.0316 1.0000 Uiso R
H691 H 0.7787 0.6416 0.3219 0.0385 1.0000 Uiso R
H692 H 0.7377 0.6103 0.2681 0.0378 1.0000 Uiso R
H701 H 0.9394 0.6913 0.2507 0.0342 1.0000 Uiso R
H702 H 0.9044 0.6522 0.1956 0.0342 1.0000 Uiso R
H711 H 0.7976 0.8079 0.2545 0.0357 1.0000 Uiso R
H712 H 0.7643 0.7730 0.1986 0.0350 1.0000 Uiso R
H721 H 0.9624 0.8579 0.1855 0.0363 1.0000 Uiso R
H722 H 0.9313 0.8330 0.1279 0.0354 1.0000 Uiso R
H731 H 0.8268 0.9775 0.2011 0.0375 1.0000 Uiso R
H732 H 0.7778 0.9498 0.1464 0.0369 1.0000 Uiso R
H741 H 0.9789 1.0399 0.1291 0.0366 1.0000 Uiso R
H742 H 0.9408 1.0102 0.0725 0.0368 1.0000 Uiso R
H751 H 0.8394 1.1581 0.1408 0.0402 1.0000 Uiso R
H752 H 0.7969 1.1272 0.0871 0.0402 1.0000 Uiso R
H761 H 0.8913 1.2680 0.0450 0.0607 1.0000 Uiso R
H762 H 0.9929 1.2165 0.0658 0.0611 1.0000 Uiso R
H763 H 0.9550 1.1856 0.0117 0.0602 1.0000 Uiso R
H781 H 0.5275 0.4842 0.3902 0.0377 1.0000 Uiso R
H791 H 0.3615 0.5392 0.4363 0.0416 1.0000 Uiso R
H801 H 0.2701 0.4589 0.5353 0.0424 1.0000 Uiso R
H811 H 0.3501 0.3239 0.5903 0.0435 1.0000 Uiso R
H821 H 0.5178 0.2605 0.5400 0.0378 1.0000 Uiso R
H841 H 0.5382 0.0810 0.5471 0.0362 1.0000 Uiso R
H851 H 0.4167 -0.0362 0.6104 0.0438 1.0000 Uiso R
H861 H 0.4716 -0.1968 0.6329 0.0367 1.0000 Uiso R
H871 H 0.6470 -0.2448 0.5967 0.0386 1.0000 Uiso R
H881 H 0.7686 -0.1296 0.5371 0.0353 1.0000 Uiso R
H901 H 1.3360 -0.0139 0.3108 0.0375 1.0000 Uiso R
H911 H 1.5095 -0.0661 0.2737 0.0486 1.0000 Uiso R
H921 H 1.6334 0.0426 0.2086 0.0512 1.0000 Uiso R
H931 H 1.5815 0.2074 0.1796 0.0463 1.0000 Uiso R
H941 H 1.4072 0.2594 0.2147 0.0382 1.0000 Uiso R
H961 H 1.3446 0.4158 0.1707 0.0374 1.0000 Uiso R
H971 H 1.4612 0.5357 0.1091 0.0406 1.0000 Uiso R
H981 H 1.4054 0.6974 0.0920 0.0432 1.0000 Uiso R
H991 H 1.2302 0.7424 0.1345 0.0451 1.0000 Uiso R
H1001 H 1.1124 0.6244 0.1951 0.0386 1.0000 Uiso R
H1011 H 1.3749 -0.2277 0.2729 0.0586 1.0000 Uiso R
H1012 H 1.3561 -0.3387 0.3100 0.0584 1.0000 Uiso R
H1021 H 0.8822 0.1666 0.3385 0.0559 1.0000 Uiso R
H1022 H 0.8931 0.2734 0.2948 0.0554 1.0000 Uiso R

loop_
_atom_site_aniso_label
_atom_site_aniso_U_11
_atom_site_aniso_U_22
_atom_site_aniso_U_33
_atom_site_aniso_U_23
_atom_site_aniso_U_13
_atom_site_aniso_U_12
C1 0.0242(16) 0.0214(14) 0.0192(15) 0.0008(12) -0.0062(12) -0.0046(12)
C2 0.0204(15) 0.0203(14) 0.0287(16) -0.0031(13) -0.0053(13) 0.0009(12)
C3 0.0282(16) 0.0187(14) 0.0289(17) -0.0009(13) -0.0080(14) 0.0017(13)
C4 0.0298(16) 0.0195(15) 0.0247(16) -0.0012(12) -0.0045(13) -0.0032(12)
C5 0.0228(15) 0.0228(17) 0.0249(16) 0.0012(12) -0.0023(12) -0.0072(12)
C6 0.0228(15) 0.0255(17) 0.0244(16) -0.0006(13) -0.0013(12) -0.0085(12)
C7 0.0245(16) 0.0183(14) 0.0242(15) -0.0019(12) -0.0068(12) -0.0023(12)
C8 0.0359(19) 0.0150(14) 0.0215(15) 0.0023(12) -0.0084(14) -0.0085(12)
C9 0.0322(19) 0.0199(15) 0.0209(15) 0.0017(12) -0.0055(14) -0.0075(13)
C10 0.0303(17) 0.0210(15) 0.0287(17) 0.0010(13) -0.0042(14) -0.0049(13)
C11 0.0257(16) 0.0275(16) 0.0266(16) -0.0045(14) -0.0069(14) 0.0001(13)
C12 0.0272(16) 0.0251(15) 0.0226(16) -0.0025(13) -0.0069(13) 0.0001(13)
C13 0.0234(15) 0.0270(16) 0.0197(15) -0.0059(12) -0.0046(12) -0.0025(12)
C14 0.0192(15) 0.0296(17) 0.0188(15) -0.0033(12) -0.0024(12) -0.0048(12)
C15 0.0186(15) 0.0294(17) 0.0215(15) -0.0047(13) -0.0023(12) -0.0040(12)
C16 0.0226(15) 0.0235(15) 0.0202(15) -0.0044(12) -0.0062(12) -0.0001(12)
C17 0.0281(17) 0.0208(14) 0.0192(15) -0.0005(12) -0.0067(13) -0.0042(12)
C18 0.0326(19) 0.0175(14) 0.0181(15) 0.0025(11) -0.0066(13) -0.0067(12)
C19 0.0264(16) 0.0197(14) 0.0240(15) -0.0027(12) -0.0041(12) -0.0031(12)
C20 0.0247(16) 0.0224(15) 0.0247(16) -0.0012(12) -0.0056(12) -0.0042(12)
C21 0.0285(16) 0.0199(14) 0.0237(15) -0.0020(12) -0.0028(12) -0.0033(12)
C22 0.0280(16) 0.0229(15) 0.0307(17) -0.0033(13) -0.0056(13) -0.0012(12)
C23 0.0281(16) 0.0204(15) 0.0238(15) -0.0011(12) -0.0060(13) -0.0016(12)
C24 0.0231(15) 0.0187(14) 0.0250(15) -0.0002(12) -0.0042(12) -0.0008(11)
C25 0.0318(17) 0.0227(15) 0.0333(17) 0.0005(13) -0.0087(14) -0.0021(13)
C26 0.0378(19) 0.0246(16) 0.046(2) 0.0052(15) -0.0077(16) -0.0025(14)
C27 0.0289(16) 0.0196(15) 0.0304(17) -0.0034(13) -0.0048(13) -0.0059(12)
C28 0.0349(18) 0.0223(15) 0.0367(18) -0.0037(13) -0.0041(15) -0.0053(13)
C29 0.0352(19) 0.0286(17) 0.042(2) -0.0054(15) 0.0014(15) -0.0078(14)
C30 0.0304(18) 0.0325(18) 0.047(2) -0.0117(16) -0.0032(15) 0.0021(14)
C31 0.0372(18) 0.0244(16) 0.0345(18) -0.0082(14) -0.0131(15) 0.0031(13)
C32 0.0346(18) 0.0206(15) 0.0265(16) -0.0049(12) -0.0081(13) -0.0031(13)
C33 0.0285(16) 0.0170(14) 0.0206(15) -0.0001(11) -0.0080(12) -0.0045(12)
C34 0.0329(17) 0.0224(15) 0.0266(16) -0.0026(13) -0.0014(13) 0.0001(13)
C35 0.0405(19) 0.0175(15) 0.0346(18) -0.0013(13) -0.0072(15) -0.0066(13)
C36 0.0268(17) 0.0231(16) 0.0345(18) 0.0058(13) -0.0057(14) -0.0105(13)
C37 0.0246(16) 0.0287(17) 0.0410(19) -0.0001(14) -0.0010(14) 0.0013(13)
C38 0.0291(17) 0.0182(15) 0.0348(18) 0.0011(13) -0.0051(14) 0.0011(12)
C39 0.0199(15) 0.0276(15) 0.0203(15) -0.0069(12) -0.0055(12) -0.0001(12)
C40 0.0320(18) 0.0306(17) 0.0222(16) 0.0019(13) -0.0054(13) 0.0006(13)
C41 0.0391(19) 0.0378(18) 0.0295(18) -0.0032(15) -0.0124(15) 0.0108(15)
C42 0.0266(17) 0.047(2) 0.0379(19) -0.0102(16) -0.0079(15) 0.0083(15)
C43 0.0281(18) 0.0412(19) 0.0326(18) -0.0050(15) 0.0028(14) -0.0038(14)
C44 0.0267(16) 0.0263(16) 0.0269(16) -0.0009(13) -0.0050(13) -0.0022(13)
C45 0.0217(15) 0.0263(15) 0.0195(14) -0.0036(12) -0.0043(12) -0.0060(12)
C46 0.0276(16) 0.0270(16) 0.0257(16) -0.0039(13) -0.0047(13) -0.0042(13)
C47 0.0254(17) 0.0406(19) 0.0263(16) -0.0062(14) -0.0022(13) -0.0078(14)
C48 0.0317(18) 0.0341(18) 0.0261(16) -0.0008(14) -0.0025(14) -0.0155(14)
C49 0.0398(19) 0.0230(16) 0.0337(18) 0.0014(13) -0.0094(15) -0.0073(14)
C50 0.0259(16) 0.0292(16) 0.0257(16) -0.0031(13) -0.0066(13) 0.0010(13)
C51 0.0238(16) 0.0212(14) 0.0211(15) -0.0056(12) -0.0008(12) -0.0078(12)
C52 0.0228(15) 0.0227(15) 0.0294(17) -0.0067(13) -0.0042(13) -0.0017(13)
C53 0.0264(16) 0.0216(15) 0.0310(17) -0.0077(13) -0.0063(14) -0.0015(13)
C54 0.0251(16) 0.0202(15) 0.0256(16) -0.0052(12) -0.0038(13) -0.0063(12)
C55 0.0236(16) 0.0280(18) 0.0267(16) -0.0036(13) -0.0021(13) -0.0105(13)
C56 0.0231(15) 0.0229(16) 0.0271(16) -0.0022(13) -0.0033(13) -0.0063(12)
C57 0.0264(16) 0.0216(15) 0.0282(16) -0.0022(12) -0.0076(13) -0.0040(12)
C58 0.0331(19) 0.0167(14) 0.0243(16) 0.0003(12) -0.0065(14) -0.0068(12)
C59 0.0317(18) 0.0171(14) 0.0217(15) 0.0019(12) -0.0061(14) -0.0099(12)
C60 0.0260(16) 0.0210(15) 0.0261(16) -0.0001(12) -0.0071(13) -0.0053(12)
C61 0.0221(15) 0.0231(15) 0.0257(16) -0.0015(13) -0.0073(13) -0.0045(13)
C62 0.0260(16) 0.0241(15) 0.0239(16) -0.0045(13) -0.0078(13) -0.0003(13)
C63 0.0211(15) 0.0221(15) 0.0209(15) -0.0046(12) -0.0030(12) -0.0041(12)
C64 0.0229(15) 0.0291(17) 0.0231(15) -0.0047(13) -0.0032(12) -0.0110(13)
C65 0.0200(15) 0.0268(17) 0.0248(15) -0.0049(13) -0.0036(12) -0.0073(12)
C66 0.0271(16) 0.0226(15) 0.0205(15) -0.0051(12) -0.0054(12) -0.0054(12)
C67 0.0271(18) 0.0226(15) 0.0192(15) -0.0043(12) -0.0011(13) -0.0072(12)
C68 0.0308(18) 0.0190(14) 0.0244(16) -0.0024(12) -0.0038(13) -0.0089(13)
C69 0.0245(16) 0.0300(16) 0.0324(17) -0.0058(14) -0.0021(13) -0.0042(13)
C70 0.0282(16) 0.0231(15) 0.0277(16) -0.0030(12) -0.0050(13) -0.0073(12)
C71 0.0312(17) 0.0220(15) 0.0273(16) -0.0045(13) -0.0042(13) -0.0063(12)
C72 0.0260(16) 0.0274(16) 0.0308(17) -0.0032(13) -0.0050(13) -0.0074(13)
C73 0.0284(16) 0.0290(16) 0.0256(16) -0.0017(13) -0.0056(13) -0.0014(13)
C74 0.0254(16) 0.0237(15) 0.0348(17) -0.0015(13) -0.0091(13) -0.0043(12)
C75 0.0308(17) 0.0273(16) 0.0346(18) 0.0011(13) -0.0095(14) -0.0046(13)
C76 0.044(2) 0.0243(17) 0.047(2) 0.0023(15) -0.0098(17) -0.0041(14)
C77 0.0275(16) 0.0211(15) 0.0276(16) -0.0049(12) -0.0061(13) -0.0080(12)
C78 0.0282(17) 0.0266(16) 0.0280(16) -0.0016(13) -0.0076(13) -0.0046(13)
C79 0.0381(19) 0.0298(17) 0.0350(18) -0.0069(14) -0.0155(15) 0.0016(14)
C80 0.0262(17) 0.0347(18) 0.043(2) -0.0129(15) -0.0029(15) -0.0046(14)
C81 0.0305(18) 0.0314(17) 0.0354(18) -0.0040(14) -0.0013(14) -0.0093(14)
C82 0.0281(17) 0.0241(15) 0.0333(17) 0.0002(13) -0.0053(14) -0.0078(13)
C83 0.0265(16) 0.0244(15) 0.0215(15) -0.0012(12) -0.0063(12) -0.0067(12)
C84 0.0252(16) 0.0204(15) 0.0377(18) 0.0026(13) -0.0031(14) -0.0019(12)
C85 0.0238(16) 0.0335(18) 0.0408(19) -0.0011(15) -0.0038(14) 0.0024(13)
C86 0.0250(16) 0.0283(16) 0.0270(16) 0.0058(13) -0.0038(13) -0.0087(13)
C87 0.0310(18) 0.0232(16) 0.0320(17) 0.0011(13) -0.0015(14) -0.0004(13)
C88 0.0224(16) 0.0270(16) 0.0335(17) -0.0020(13) -0.0032(13) -0.0009(12)
C89 0.0226(15) 0.0262(15) 0.0237(15) -0.0062(12) -0.0027(12) -0.0082(12)
C90 0.0281(17) 0.0248(16) 0.0385(18) -0.0063(14) -0.0051(14) -0.0036(13)
C91 0.038(2) 0.0303(18) 0.050(2) -0.0130(16) -0.0041(16) 0.0036(15)
C92 0.0280(18) 0.046(2) 0.051(2) -0.0150(17) -0.0027(16) 0.0040(15)
C93 0.0294(18) 0.0359(18) 0.040(2) 0.0010(15) -0.0009(15) -0.0070(14)
C94 0.0246(17) 0.0287(16) 0.0343(18) -0.0004(14) -0.0044(13) -0.0051(13)
C95 0.0246(16) 0.0262(15) 0.0204(15) -0.0054(12) -0.0058(12) -0.0078(12)
C96 0.0265(16) 0.0302(16) 0.0267(16) 0.0024(13) -0.0096(13) -0.0063(13)
C97 0.0236(16) 0.0402(19) 0.0316(18) 0.0026(14) -0.0080(14) -0.0092(14)
C98 0.0378(19) 0.0342(18) 0.0293(17) 0.0024(14) -0.0071(15) -0.0198(15)
C99 0.046(2) 0.0185(15) 0.041(2) -0.0032(14) -0.0011(16) -0.0087(14)
C100 0.0325(17) 0.0251(16) 0.0333(18) -0.0077(14) 0.0017(14) -0.0045(13)
C101 0.046(2) 0.058(2) 0.041(2) 0.0002(18) -0.0188(17) -0.0095(18)
C102 0.049(2) 0.040(2) 0.041(2) -0.0095(16) -0.0109(17) -0.0063(16)
Cl1 0.0340(5) 0.0474(5) 0.0499(5) -0.0011(4) -0.0065(4) 0.0002(4)
Cl2 0.0437(5) 0.0531(5) 0.0423(5) -0.0119(4) -0.0108(4) 0.0126(4)
Cl3 0.0328(4) 0.0349(4) 0.0447(5) -0.0032(4) -0.0116(4) 0.0016(3)
Cl4 0.0358(5) 0.0366(5) 0.0458(5) -0.0015(4) 0.0006(4) 0.0003(4)

loop_
_atom_type_symbol
_atom_type_scat_dispersion_real
_atom_type_scat_dispersion_imag
_atom_type_scat_Cromer_Mann_a1
_atom_type_scat_Cromer_Mann_b1
_atom_type_scat_Cromer_Mann_a2
_atom_type_scat_Cromer_Mann_b2
_atom_type_scat_Cromer_Mann_a3
_atom_type_scat_Cromer_Mann_b3
_atom_type_scat_Cromer_Mann_a4
_atom_type_scat_Cromer_Mann_b4
_atom_type_scat_Cromer_Mann_c
_atom_type_scat_source
C 0.0033 0.0016 2.3100 20.8439 1.0200 10.2075 1.5886 0.5687 0.8650 51.6512 0.2156 'International Tables Vol C 4.2.6.8 and 6.1.1.4'
H 0.0000 0.0000 0.4930 10.5109 0.3229 26.1257 0.1402 3.1424 0.0408 57.7998 0.0030 'International Tables Vol C 4.2.6.8 and 6.1.1.4'
N 0.0061 0.0033 12.2126 0.0057 3.1322 9.8933 2.0125 28.9975 1.1663 0.5826 -11.5290 'International Tables Vol C 4.2.6.8 and 6.1.1.4'
O 0.0106 0.0060 3.0485 13.2771 2.2868 5.7011 1.5463 0.3239 0.8670 32.9089 0.2508 'International Tables Vol C 4.2.6.8 and 6.1.1.4'
Cl 0.1484 0.1585 11.4604 0.0104 7.1964 1.1662 6.2556 18.5194 1.6455 47.7784 -9.5574 'International Tables Vol C 4.2.6.8 and 6.1.1.4'

loop_
_geom_angle_atom_site_label_1
_geom_angle_atom_site_label_2
_geom_angle_atom_site_label_3
_geom_angle
_geom_angle_publ_flag
C2 C1 C18 120.2(3) yes
C2 C1 C19 117.6(2) yes
C18 C1 C19 122.3(2) yes
C1 C2 C3 176.6(3) yes
C2 C3 C4 179.5(3) yes
C3 C4 C5 118.5(3) yes
C3 C4 C27 120.5(3) yes
C5 C4 C27 120.9(3) yes
C4 C5 C6 178.1(3) yes
C5 C6 C7 177.2(3) yes
C6 C7 C8 117.4(2) yes
C6 C7 C33 120.8(3) yes
C8 C7 C33 121.7(2) yes
C7 C8 C9 177.4(3) yes
C8 C9 C10 177.5(3) yes
C9 C10 C11 123.1(3) yes
C9 C10 H101 119.8 no
C11 C10 H101 117.1 no
C10 C11 C12 177.6(3) yes
C11 C12 C13 179.6(3) yes
C12 C13 C14 118.3(3) yes
C12 C13 C39 120.5(3) yes
C14 C13 C39 121.2(3) yes
C13 C14 C15 178.8(3) yes
C14 C15 C16 178.9(3) yes
C15 C16 C17 118.5(3) yes
C15 C16 C45 120.9(2) yes
C17 C16 C45 120.6(2) yes
C16 C17 C18 179.1(3) yes
C1 C18 C17 178.8(3) yes
C1 C19 C20 115.9(2) yes
C1 C19 H191 107.5 no
C20 C19 H191 107.8 no
C1 C19 H192 109.0 no
C20 C19 H192 109.1 no
H191 C19 H192 107.3 no
C19 C20 C21 110.2(2) yes
C19 C20 H201 109.2 no
C21 C20 H201 109.3 no
C19 C20 H202 108.8 no
C21 C20 H202 109.4 no
H201 C20 H202 109.9 no
C20 C21 C22 113.4(2) yes
C20 C21 H211 109.2 no
C22 C21 H211 107.9 no
C20 C21 H212 108.5 no
C22 C21 H212 108.9 no
H211 C21 H212 108.7 no
C21 C22 C23 111.1(2) yes
C21 C22 H221 111.3 no
C23 C22 H221 111.2 no
C21 C22 H222 109.4 no
C23 C22 H222 109.5 no
H221 C22 H222 104.2 no
C22 C23 C24 114.1(2) yes
C22 C23 H231 107.3 no
C24 C23 H231 108.4 no
C22 C23 H232 108.0 no
C24 C23 H232 111.1 no
H231 C23 H232 107.7 no
C23 C24 C25 113.3(2) yes
C23 C24 H241 109.2 no
C25 C24 H241 108.9 no
C23 C24 H242 109.4 no
C25 C24 H242 108.0 no
H241 C24 H242 108.0 no
C24 C25 C26 112.1(2) yes
C24 C25 H251 109.2 no
C26 C25 H251 107.8 no
C24 C25 H252 109.6 no
C26 C25 H252 109.8 no
H251 C25 H252 108.1 no
C25 C26 H263 108.8 no
C25 C26 H262 109.7 no
H263 C26 H262 108.8 no
C25 C26 H261 110.3 no
H263 C26 H261 110.3 no
H262 C26 H261 108.8 no
C4 C27 C28 119.3(3) yes
C4 C27 C32 121.5(3) yes
C28 C27 C32 119.2(3) yes
C27 C28 C29 120.2(3) yes
C27 C28 H281 119.1 no
C29 C28 H281 120.6 no
C28 C29 C30 120.0(3) yes
C28 C29 H291 119.8 no
C30 C29 H291 120.1 no
C29 C30 C31 119.9(3) yes
C29 C30 H301 120.4 no
C31 C30 H301 119.7 no
C30 C31 C32 119.6(3) yes
C30 C31 H311 120.9 no
C32 C31 H311 119.5 no
C27 C32 C31 121.0(3) yes
C27 C32 H321 119.3 no
C31 C32 H321 119.7 no
C7 C33 C34 120.4(3) yes
C7 C33 C38 120.8(2) yes
C34 C33 C38 118.7(3) yes
C33 C34 C35 120.7(3) yes
C33 C34 H341 119.6 no
C35 C34 H341 119.8 no
C34 C35 C36 120.0(3) yes
C34 C35 H351 119.5 no
C36 C35 H351 120.6 no
C35 C36 C37 119.9(3) yes
C35 C36 H361 120.5 no
C37 C36 H361 119.6 no
C36 C37 C38 120.2(3) yes
C36 C37 H371 120.7 no
C38 C37 H371 119.0 no
C33 C38 C37 120.6(3) yes
C33 C38 H381 118.7 no
C37 C38 H381 120.7 no
C13 C39 C40 120.8(3) yes
C13 C39 C44 120.8(3) yes
C40 C39 C44 118.4(3) yes
C39 C40 C41 120.4(3) yes
C39 C40 H401 119.6 no
C41 C40 H401 120.0 no
C40 C41 C42 121.0(3) yes
C40 C41 H411 118.6 no
C42 C41 H411 120.4 no
C41 C42 C43 119.2(3) yes
C41 C42 H421 120.6 no
C43 C42 H421 120.2 no
C42 C43 C44 119.9(3) yes
C42 C43 H431 120.8 no
C44 C43 H431 119.3 no
C39 C44 C43 121.0(3) yes
C39 C44 H441 118.0 no
C43 C44 H441 120.9 no
C16 C45 C46 120.4(3) yes
C16 C45 C50 120.5(3) yes
C46 C45 C50 119.0(3) yes
C45 C46 C47 120.5(3) yes
C45 C46 H461 120.5 no
C47 C46 H461 119.1 no
C46 C47 C48 120.1(3) yes
C46 C47 H471 119.9 no
C48 C47 H471 120.0 no
C47 C48 C49 120.0(3) yes
C47 C48 H481 119.9 no
C49 C48 H481 120.2 no
C48 C49 C50 120.4(3) yes
C48 C49 H491 120.6 no
C50 C49 H491 119.0 no
C45 C50 C49 120.1(3) yes
C45 C50 H501 119.5 no
C49 C50 H501 120.4 no
C52 C51 C68 120.6(3) yes
C52 C51 C69 117.9(2) yes
C68 C51 C69 121.5(2) yes
C51 C52 C53 176.1(3) yes
C52 C53 C54 177.1(3) yes
C53 C54 C55 118.7(3) yes
C53 C54 C77 120.4(3) yes
C55 C54 C77 120.9(3) yes
C54 C55 C56 178.4(3) yes
C55 C56 C57 178.6(3) yes
C56 C57 C58 118.0(3) yes
C56 C57 C83 120.5(3) yes
C58 C57 C83 121.4(3) yes
C57 C58 C59 176.9(3) yes
C58 C59 C60 178.2(3) yes
C59 C60 C61 123.8(3) yes
C59 C60 H601 119.5 no
C61 C60 H601 116.7 no
C60 C61 C62 178.7(3) yes
C61 C62 C63 179.7(3) yes
C62 C63 C64 118.3(3) yes
C62 C63 C89 120.6(2) yes
C64 C63 C89 121.2(2) yes
C63 C64 C65 179.0(3) yes
C64 C65 C66 177.4(3) yes
C65 C66 C67 118.3(3) yes
C65 C66 C95 121.0(3) yes
C67 C66 C95 120.6(3) yes
C66 C67 C68 178.0(3) yes
C51 C68 C67 179.3(3) yes
C51 C69 C70 115.3(2) yes
C51 C69 H691 108.4 no
C70 C69 H691 109.2 no
C51 C69 H692 107.8 no
C70 C69 H692 108.7 no
H691 C69 H692 107.1 no
C69 C70 C71 110.3(2) yes
C69 C70 H701 109.2 no
C71 C70 H701 108.5 no
C69 C70 H702 109.6 no
C71 C70 H702 109.3 no
H701 C70 H702 109.9 no
C70 C71 C72 113.3(2) yes
C70 C71 H711 108.4 no
C72 C71 H711 106.7 no
C70 C71 H712 110.4 no
C72 C71 H712 109.0 no
H711 C71 H712 108.8 no
C71 C72 C73 111.9(2) yes
C71 C72 H721 108.8 no
C73 C72 H721 108.4 no
C71 C72 H722 113.1 no
C73 C72 H722 112.1 no
H721 C72 H722 102.1 no
C72 C73 C74 114.3(2) yes
C72 C73 H731 108.1 no
C74 C73 H731 107.3 no
C72 C73 H732 107.2 no
C74 C73 H732 111.6 no
H731 C73 H732 108.2 no
C73 C74 C75 113.8(2) yes
C73 C74 H741 109.4 no
C75 C74 H741 107.8 no
C73 C74 H742 108.6 no
C75 C74 H742 108.4 no
H741 C74 H742 108.7 no
C74 C75 C76 112.6(3) yes
C74 C75 H751 110.0 no
C76 C75 H751 108.2 no
C74 C75 H752 109.8 no
C76 C75 H752 107.6 no
H751 C75 H752 108.5 no
C75 C76 H761 108.4 no
C75 C76 H762 108.8 no
H761 C76 H762 110.6 no
C75 C76 H763 111.4 no
H761 C76 H763 108.9 no
H762 C76 H763 108.9 no
C54 C77 C78 121.9(3) yes
C54 C77 C82 119.1(3) yes
C78 C77 C82 118.9(3) yes
C77 C78 C79 120.5(3) yes
C77 C78 H781 120.3 no
C79 C78 H781 119.3 no
C78 C79 C80 120.5(3) yes
C78 C79 H791 118.5 no
C80 C79 H791 121.0 no
C79 C80 C81 119.8(3) yes
C79 C80 H801 119.5 no
C81 C80 H801 120.7 no
C80 C81 C82 120.1(3) yes
C80 C81 H811 119.2 no
C82 C81 H811 120.7 no
C77 C82 C81 120.2(3) yes
C77 C82 H821 118.2 no
C81 C82 H821 121.6 no
C57 C83 C84 120.7(3) yes
C57 C83 C88 120.7(3) yes
C84 C83 C88 118.5(3) yes
C83 C84 C85 120.0(3) yes
C83 C84 H841 119.1 no
C85 C84 H841 120.8 no
C84 C85 C86 120.5(3) yes
C84 C85 H851 119.9 no
C86 C85 H851 119.6 no
C85 C86 C87 119.7(3) yes
C85 C86 H861 120.0 no
C87 C86 H861 120.2 no
C86 C87 C88 120.5(3) yes
C86 C87 H871 119.7 no
C88 C87 H871 119.8 no
C87 C88 C83 120.7(3) yes
C87 C88 H881 119.2 no
C83 C88 H881 120.1 no
C63 C89 C90 120.8(3) yes
C63 C89 C94 120.7(3) yes
C90 C89 C94 118.5(3) yes
C89 C90 C91 120.1(3) yes
C89 C90 H901 120.2 no
C91 C90 H901 119.7 no
C90 C91 C92 120.6(3) yes
C90 C91 H911 119.5 no
C92 C91 H911 119.9 no
C91 C92 C93 119.6(3) yes
C91 C92 H921 119.3 no
C93 C92 H921 121.1 no
C92 C93 C94 120.2(3) yes
C92 C93 H931 120.7 no
C94 C93 H931 119.2 no
C89 C94 C93 121.0(3) yes
C89 C94 H941 118.5 no
C93 C94 H941 120.5 no
C66 C95 C96 120.4(3) yes
C66 C95 C100 120.9(3) yes
C96 C95 C100 118.6(3) yes
C95 C96 C97 120.1(3) yes
C95 C96 H961 120.0 no
C97 C96 H961 119.8 no
C96 C97 C98 120.9(3) yes
C96 C97 H971 119.8 no
C98 C97 H971 119.4 no
C97 C98 C99 119.5(3) yes
C97 C98 H981 120.0 no
C99 C98 H981 120.5 no
C98 C99 C100 120.1(3) yes
C98 C99 H991 120.4 no
C100 C99 H991 119.5 no
C95 C100 C99 120.7(3) yes
C95 C100 H1001 119.3 no
C99 C100 H1001 120.0 no
Cl1 C101 Cl2 111.62(19) yes
Cl1 C101 H1011 107.9 no
Cl2 C101 H1011 108.9 no
Cl1 C101 H1012 109.2 no
Cl2 C101 H1012 109.7 no
H1011 C101 H1012 109.5 no
Cl3 C102 Cl4 111.30(19) yes
Cl3 C102 H1021 109.1 no
Cl4 C102 H1021 109.6 no
Cl3 C102 H1022 108.8 no
Cl4 C102 H1022 108.0 no
H1021 C102 H1022 110.1 no

loop_
_geom_bond_atom_site_label_1
_geom_bond_atom_site_label_2
_geom_bond_distance
_geom_bond_publ_flag
C1 C2 1.380(4) yes
C1 C18 1.361(4) yes
C1 C19 1.509(4) yes
C2 C3 1.224(4) yes
C3 C4 1.380(4) yes
C4 C5 1.381(4) yes
C4 C27 1.473(4) yes
C5 C6 1.222(4) yes
C6 C7 1.383(4) yes
C7 C8 1.386(4) yes
C7 C33 1.482(4) yes
C8 C9 1.228(4) yes
C9 C10 1.363(4) yes
C10 C11 1.378(4) yes
C10 H101 0.981 no
C11 C12 1.216(4) yes
C12 C13 1.381(4) yes
C13 C14 1.390(4) yes
C13 C39 1.476(4) yes
C14 C15 1.224(4) yes
C15 C16 1.381(4) yes
C16 C17 1.374(4) yes
C16 C45 1.482(4) yes
C17 C18 1.238(4) yes
C19 C20 1.527(4) yes
C19 H191 0.989 no
C19 H192 0.990 no
C20 C21 1.525(4) yes
C20 H201 1.000 no
C20 H202 0.995 no
C21 C22 1.530(4) yes
C21 H211 0.996 no
C21 H212 0.985 no
C22 C23 1.521(4) yes
C22 H221 0.996 no
C22 H222 0.984 no
C23 C24 1.524(4) yes
C23 H231 0.990 no
C23 H232 1.006 no
C24 C25 1.525(4) yes
C24 H241 0.996 no
C24 H242 0.996 no
C25 C26 1.540(4) yes
C25 H251 0.985 no
C25 H252 0.988 no
C26 H263 0.960 no
C26 H262 0.955 no
C26 H261 0.950 no
C27 C28 1.388(4) yes
C27 C32 1.388(4) yes
C28 C29 1.380(4) yes
C28 H281 0.985 no
C29 C30 1.391(5) yes
C29 H291 0.969 no
C30 C31 1.387(4) yes
C30 H301 0.952 no
C31 C32 1.374(4) yes
C31 H311 0.948 no
C32 H321 0.954 no
C33 C34 1.391(4) yes
C33 C38 1.389(4) yes
C34 C35 1.385(4) yes
C34 H341 0.955 no
C35 C36 1.384(4) yes
C35 H351 0.964 no
C36 C37 1.379(4) yes
C36 H361 0.954 no
C37 C38 1.386(4) yes
C37 H371 0.952 no
C38 H381 0.951 no
C39 C40 1.397(4) yes
C39 C44 1.392(4) yes
C40 C41 1.367(4) yes
C40 H401 0.949 no
C41 C42 1.387(5) yes
C41 H411 0.955 no
C42 C43 1.387(5) yes
C42 H421 0.950 no
C43 C44 1.378(4) yes
C43 H431 0.937 no
C44 H441 0.945 no
C45 C46 1.386(4) yes
C45 C50 1.399(4) yes
C46 C47 1.390(4) yes
C46 H461 0.958 no
C47 C48 1.382(4) yes
C47 H471 0.954 no
C48 C49 1.377(4) yes
C48 H481 0.933 no
C49 C50 1.389(4) yes
C49 H491 0.941 no
C50 H501 0.944 no
C51 C52 1.371(4) yes
C51 C68 1.371(4) yes
C51 C69 1.517(4) yes
C52 C53 1.233(4) yes
C53 C54 1.388(4) yes
C54 C55 1.370(4) yes
C54 C77 1.470(4) yes
C55 C56 1.229(4) yes
C56 C57 1.378(4) yes
C57 C58 1.378(4) yes
C57 C83 1.484(4) yes
C58 C59 1.228(4) yes
C59 C60 1.367(4) yes
C60 C61 1.377(4) yes
C60 H601 0.979 no
C61 C62 1.213(4) yes
C62 C63 1.393(4) yes
C63 C64 1.377(4) yes
C63 C89 1.471(4) yes
C64 C65 1.231(4) yes
C65 C66 1.382(4) yes
C66 C67 1.372(4) yes
C66 C95 1.477(4) yes
C67 C68 1.229(4) yes
C69 C70 1.523(4) yes
C69 H691 0.989 no
C69 H692 0.987 no
C70 C71 1.527(4) yes
C70 H701 0.997 no
C70 H702 0.995 no
C71 C72 1.529(4) yes
C71 H711 0.991 no
C71 H712 0.982 no
C72 C73 1.524(4) yes
C72 H721 0.996 no
C72 H722 1.013 no
C73 C74 1.511(4) yes
C73 H731 1.005 no
C73 H732 1.029 no
C74 C75 1.529(4) yes
C74 H741 0.994 no
C74 H742 0.998 no
C75 C76 1.543(4) yes
C75 H751 0.986 no
C75 H752 0.982 no
C76 H761 0.965 no
C76 H762 0.963 no
C76 H763 0.970 no
C77 C78 1.393(4) yes
C77 C82 1.404(4) yes
C78 C79 1.378(4) yes
C78 H781 0.951 no
C79 C80 1.379(4) yes
C79 H791 0.954 no
C80 C81 1.393(4) yes
C80 H801 0.952 no
C81 C82 1.380(4) yes
C81 H811 0.971 no
C82 H821 0.978 no
C83 C84 1.396(4) yes
C83 C88 1.381(4) yes
C84 C85 1.400(4) yes
C84 H841 0.951 no
C85 C86 1.361(4) yes
C85 H851 0.950 no
C86 C87 1.378(4) yes
C86 H861 0.935 no
C87 C88 1.384(4) yes
C87 H871 0.956 no
C88 H881 0.943 no
C89 C90 1.401(4) yes
C89 C94 1.391(4) yes
C90 C91 1.383(4) yes
C90 H901 0.947 no
C91 C92 1.379(5) yes
C91 H911 0.952 no
C92 C93 1.386(5) yes
C92 H921 0.951 no
C93 C94 1.377(4) yes
C93 H931 0.943 no
C94 H941 0.953 no
C95 C96 1.393(4) yes
C95 C100 1.388(4) yes
C96 C97 1.386(4) yes
C96 H961 0.962 no
C97 C98 1.373(4) yes
C97 H971 0.952 no
C98 C99 1.382(5) yes
C98 H981 0.937 no
C99 C100 1.387(4) yes
C99 H991 0.942 no
C100 H1001 0.943 no
C101 Cl1 1.772(4) yes
C101 Cl2 1.745(4) yes
C101 H1011 0.983 no
C101 H1012 0.992 no
C102 Cl3 1.761(4) yes
C102 Cl4 1.758(4) yes
C102 H1021 0.985 no
C102 H1022 0.976 no
